data_7110449
loop_
_publ_author_name
'Cosl\'edan, Fr\'ed\'eric'
'Hitchcock, Peter B.'
'Lappert, Michael F.'

_publ_section_title
;
 Synthesis and structures of neutral and cationic \b-diketiminatoaluminium
 methyls&#x2020;
;
_journal_issue 8
_journal_name_full 'Chemical Communications'
_journal_page_first 705
_journal_paper_doi 10.1039/a900003h
_journal_year 1999
_chemical_formula_structural
; 

'[AlMe(OEt2)(Me3SiNCPhCHCPHNSiMe3)][BMe(C6F5)3].0.5(Et2O)' 

;
_chemical_formula_sum 'C47 H48 Al B F15 N2 O1.5 Si2'
_chemical_formula_weight 1043.84
_chemical_name_systematic
; 

 ? 

;
_space_group_IT_number 2
_symmetry_cell_setting triclinic
_symmetry_space_group_name_Hall '-P 1'
_symmetry_space_group_name_H-M 'P -1'
_atom_sites_solution_hydrogens geom
_atom_sites_solution_primary direct
_atom_sites_solution_secondary difmap
_audit_creation_method SHELXL
_cell_angle_alpha 99.44(3)
_cell_angle_beta 91.80(3)
_cell_angle_gamma 108.31(2)
_cell_formula_units_Z 2
_cell_length_a 12.016(3)
_cell_length_b 13.439(5)
_cell_length_c 16.409(7)
_cell_measurement_reflns_used 25
_cell_measurement_temperature 173(2)
_cell_measurement_theta_max 10
_cell_measurement_theta_min 7
_cell_volume 2471.8(16)
_computing_cell_refinement 'Enraf-Nonius CAD4'
_computing_data_collection 'Enraf-Nonius CAD4'
_computing_molecular_graphics 'CAMERON (Watkin and Pearce,1993)'
_computing_publication_material SHELXL-93
_computing_structure_refinement 'SHELXL-93 (Sheldrick, 1993)'
_computing_structure_solution 'SHELXS-86 (Sheldrick, 1990)'
_diffrn_ambient_temperature 173(2)
_diffrn_measurement_device ' Enraf-Nonius CAD4'
_diffrn_measurement_method \w--2\q
_diffrn_radiation_monochromator graphite
_diffrn_radiation_source 'fine-focus sealed tube'
_diffrn_radiation_type MoK\a
_diffrn_radiation_wavelength 0.71073
_diffrn_reflns_av_R_equivalents 0.0000
_diffrn_reflns_av_sigmaI/netI 0.0743
_diffrn_reflns_limit_h_max 14
_diffrn_reflns_limit_h_min 0
_diffrn_reflns_limit_k_max 15
_diffrn_reflns_limit_k_min -15
_diffrn_reflns_limit_l_max 19
_diffrn_reflns_limit_l_min -19
_diffrn_reflns_number 8664
_diffrn_reflns_theta_max 24.97
_diffrn_reflns_theta_min 2.10
_diffrn_standards_decay_% 0
_diffrn_standards_interval_time 120
_diffrn_standards_number 2
_exptl_absorpt_coefficient_mu 0.185
_exptl_absorpt_correction_type none
_exptl_crystal_density_diffrn 1.402
_exptl_crystal_F_000 1074
_refine_diff_density_max 0.356
_refine_diff_density_min -0.341
_refine_diff_density_rms 0.066
_refine_ls_extinction_method none
_refine_ls_goodness_of_fit_all 0.833
_refine_ls_goodness_of_fit_obs 0.748
_refine_ls_hydrogen_treatment riding
_refine_ls_matrix_type full
_refine_ls_number_parameters 637
_refine_ls_number_reflns 8663
_refine_ls_number_restraints 0
_refine_ls_restrained_S_all 0.837
_refine_ls_restrained_S_obs 0.748
_refine_ls_R_factor_all 0.0942
_refine_ls_R_factor_obs 0.0526
_refine_ls_shift/esd_max 0.001
_refine_ls_shift/esd_mean 0.000
_refine_ls_structure_factor_coef Fsqd
_refine_ls_weighting_details 'w=1/[\s^2^(Fo^2^)+(0.1320P)^2^+4.8461P] where P=(Fo^2^+2Fc^2^)/3'
_refine_ls_weighting_scheme calc
_refine_ls_wR_factor_all 0.2013
_refine_ls_wR_factor_obs 0.1458
_reflns_number_observed 5806
_reflns_number_total 8664
_reflns_observed_criterion >2sigma(I)
_cod_data_source_file 900003hsup1.cif
_cod_data_source_block mfl2
_cod_depositor_comments
;
The following automatic conversions were performed:

'_refine_ls_weighting_scheme' value 'calc
w=1/[\s^2^(Fo^2^)+(0.1320P)^2^+4.8461P] where P=(Fo^2^+2Fc^2^)/3' was
changed to 'calc'. New tag '_refine_ls_weighting_details' was
created. The value of the new tag was set to
'w=1/[\s^2^(Fo^2^)+(0.1320P)^2^+4.8461P] where P=(Fo^2^+2Fc^2^)/3'.

Automatic conversion script
Id: cif_fix_values 3143 2015-03-26 13:38:13Z robertas 
;
_cod_original_cell_volume 2471.8(15)
_cod_original_sg_symbol_H-M P-1
_cod_original_formula_sum 'C47 H48 Al B F15 N2 O1.50 Si2'
_cod_database_code 7110449

loop_
_symmetry_equiv_pos_as_xyz
'x, y, z'
'-x, -y, -z'

loop_
_atom_site_aniso_label
_atom_site_aniso_U_11
_atom_site_aniso_U_22
_atom_site_aniso_U_33
_atom_site_aniso_U_23
_atom_site_aniso_U_13
_atom_site_aniso_U_12
Si1 0.0458(8) 0.0376(7) 0.0342(7) -0.0009(5) 0.0116(6) 0.0194(6)
Si2 0.0258(6) 0.0326(6) 0.0320(6) 0.0105(5) 0.0005(5) 0.0059(5)
Al 0.0298(7) 0.0321(7) 0.0232(6) 0.0060(5) 0.0058(5) 0.0107(5)
F1 0.0410(15) 0.055(2) 0.052(2) 0.0263(13) 0.0241(13) 0.0239(13)
F2 0.037(2) 0.049(2) 0.086(2) 0.023(2) 0.0112(15) 0.0227(13)
F3 0.056(2) 0.047(2) 0.067(2) 0.0243(14) -0.0080(15) 0.0224(14)
F4 0.065(2) 0.046(2) 0.0381(14) 0.0233(12) 0.0070(13) 0.0144(14)
F5 0.0404(15) 0.0421(14) 0.0374(14) 0.0182(11) 0.0173(11) 0.0132(11)
F6 0.0250(12) 0.0372(13) 0.0381(13) 0.0033(10) 0.0049(10) 0.0038(10)
F7 0.0408(15) 0.0296(13) 0.0365(14) -0.0012(10) 0.0002(11) 0.0000(11)
F8 0.049(2) 0.0401(14) 0.0358(14) -0.0089(11) 0.0043(12) 0.0162(12)
F9 0.0362(14) 0.054(2) 0.0382(14) -0.0013(12) 0.0130(11) 0.0140(12)
F10 0.0282(13) 0.0356(13) 0.0328(13) 0.0000(10) 0.0072(10) 0.0003(10)
F11 0.052(2) 0.0301(13) 0.052(2) 0.0005(11) -0.0123(13) 0.0181(12)
F12 0.060(2) 0.0287(14) 0.073(2) -0.0033(13) -0.012(2) 0.0017(13)
F13 0.038(2) 0.062(2) 0.055(2) -0.0053(14) -0.0111(13) 0.0044(14)
F14 0.045(2) 0.065(2) 0.050(2) 0.0057(14) -0.0101(13) 0.0278(14)
F15 0.047(2) 0.0318(13) 0.0411(14) 0.0069(11) -0.0008(12) 0.0204(11)
O1 0.031(2) 0.036(2) 0.036(2) 0.0123(13) 0.0144(13) 0.0148(13)
N1 0.032(2) 0.028(2) 0.026(2) 0.0038(14) 0.0102(14) 0.0119(15)
N2 0.026(2) 0.029(2) 0.025(2) 0.0074(13) 0.0063(14) 0.0093(14)
C1 0.024(2) 0.026(2) 0.026(2) 0.006(2) 0.007(2) 0.007(2)
C2 0.022(2) 0.030(2) 0.025(2) 0.001(2) 0.002(2) 0.006(2)
C3 0.028(2) 0.019(2) 0.025(2) 0.0039(15) 0.002(2) 0.005(2)
C4 0.026(2) 0.031(2) 0.025(2) 0.001(2) 0.005(2) 0.013(2)
C5 0.032(2) 0.039(2) 0.030(2) 0.003(2) 0.006(2) 0.013(2)
C6 0.039(3) 0.048(3) 0.033(2) 0.005(2) 0.004(2) 0.021(2)
C7 0.034(3) 0.067(3) 0.045(3) 0.000(2) -0.002(2) 0.025(2)
C8 0.024(2) 0.061(3) 0.047(3) 0.007(2) 0.009(2) 0.017(2)
C9 0.035(2) 0.043(3) 0.032(2) 0.008(2) 0.012(2) 0.017(2)
C10 0.020(2) 0.027(2) 0.029(2) 0.002(2) 0.004(2) 0.005(2)
C11 0.025(2) 0.027(2) 0.037(2) 0.005(2) 0.010(2) 0.005(2)
C12 0.031(2) 0.029(2) 0.054(3) -0.004(2) 0.016(2) 0.008(2)
C13 0.034(3) 0.051(3) 0.044(3) -0.006(2) 0.018(2) 0.007(2)
C14 0.047(3) 0.061(3) 0.029(2) 0.009(2) 0.014(2) 0.015(2)
C15 0.030(2) 0.046(3) 0.029(2) 0.005(2) 0.007(2) 0.013(2)
C16 0.050(3) 0.064(3) 0.030(2) 0.010(2) 0.004(2) 0.018(3)
C17 0.104(5) 0.060(4) 0.071(4) -0.007(3) -0.001(4) 0.060(4)
C18 0.075(4) 0.071(4) 0.053(3) 0.003(3) 0.040(3) 0.025(3)
C19 0.073(4) 0.046(3) 0.061(4) -0.012(3) 0.005(3) 0.019(3)
C20 0.042(3) 0.054(3) 0.041(3) -0.002(2) -0.001(2) -0.003(2)
C21 0.029(2) 0.039(2) 0.044(3) 0.015(2) 0.007(2) 0.006(2)
C22 0.040(3) 0.066(3) 0.061(3) 0.034(3) 0.003(2) 0.020(3)
C23 0.040(3) 0.036(2) 0.047(3) 0.012(2) 0.019(2) 0.017(2)
C24 0.039(3) 0.036(2) 0.046(3) 0.012(2) 0.009(2) 0.013(2)
C25 0.047(3) 0.039(3) 0.044(3) 0.014(2) 0.014(2) 0.007(2)
C26 0.029(2) 0.041(3) 0.051(3) 0.011(2) 0.016(2) 0.010(2)
B 0.027(2) 0.024(2) 0.026(2) 0.005(2) 0.001(2) 0.008(2)
C27 0.034(2) 0.033(2) 0.033(2) 0.011(2) 0.006(2) 0.009(2)
C28 0.027(2) 0.021(2) 0.028(2) 0.003(2) 0.002(2) 0.004(2)
C29 0.030(2) 0.026(2) 0.034(2) 0.008(2) 0.003(2) 0.007(2)
C30 0.029(2) 0.027(2) 0.050(3) 0.005(2) 0.000(2) 0.009(2)
C31 0.037(3) 0.028(2) 0.044(3) 0.009(2) -0.013(2) 0.008(2)
C32 0.047(3) 0.023(2) 0.028(2) 0.008(2) -0.004(2) 0.005(2)
C33 0.028(2) 0.025(2) 0.029(2) 0.003(2) 0.004(2) 0.004(2)
C34 0.028(2) 0.024(2) 0.025(2) 0.008(2) 0.002(2) 0.010(2)
C35 0.027(2) 0.031(2) 0.030(2) 0.011(2) 0.005(2) 0.012(2)
C36 0.034(2) 0.025(2) 0.026(2) 0.005(2) -0.003(2) 0.005(2)
C37 0.039(2) 0.032(2) 0.023(2) 0.004(2) 0.001(2) 0.015(2)
C38 0.030(2) 0.038(2) 0.023(2) 0.008(2) 0.010(2) 0.014(2)
C39 0.025(2) 0.029(2) 0.024(2) 0.005(2) 0.002(2) 0.006(2)
C40 0.034(2) 0.027(2) 0.021(2) 0.006(2) 0.006(2) 0.011(2)
C41 0.036(2) 0.030(2) 0.028(2) 0.003(2) -0.003(2) 0.011(2)
C42 0.044(3) 0.025(2) 0.038(2) 0.002(2) 0.003(2) 0.003(2)
C43 0.031(2) 0.046(3) 0.029(2) 0.001(2) -0.003(2) 0.005(2)
C44 0.036(2) 0.045(3) 0.028(2) 0.005(2) 0.001(2) 0.020(2)
C45 0.035(2) 0.028(2) 0.028(2) 0.004(2) 0.006(2) 0.011(2)
O2 0.087(5) 0.082(5) 0.091(5) 0.021(4) 0.009(4) 0.027(4)
C46 0.111(13) 0.092(11) 0.087(10) 0.023(9) 0.011(10) 0.066(10)
C47 0.097(7) 0.102(7) 0.165(10) 0.036(7) -0.009(7) 0.026(5)
C46A 0.078(10) 0.069(9) 0.076(9) 0.003(7) 0.006(8) 0.012(7)
C47A 0.097(7) 0.102(7) 0.165(10) 0.036(7) -0.009(7) 0.026(5)

loop_
_atom_site_label
_atom_site_type_symbol
_atom_site_fract_x
_atom_site_fract_y
_atom_site_fract_z
_atom_site_U_iso_or_equiv
_atom_site_thermal_displace_type
_atom_site_occupancy
_atom_site_calc_flag
_atom_site_refinement_flags
_atom_site_disorder_group
Si1 Si 0.60646(12) 0.64580(10) 0.17274(8) 0.0385(3) Uani 1 d . .
Si2 Si 0.18658(10) 0.73346(9) 0.24853(7) 0.0305(3) Uani 1 d . .
Al Al 0.44928(11) 0.80066(10) 0.18971(7) 0.0280(3) Uani 1 d . .
F1 F -0.1329(2) 1.2367(2) 0.2788(2) 0.0449(7) Uani 1 d . .
F2 F -0.2412(2) 1.3386(2) 0.1968(2) 0.0538(8) Uani 1 d . .
F3 F -0.1516(3) 1.4192(2) 0.0635(2) 0.0543(8) Uani 1 d . .
F4 F 0.0583(3) 1.4018(2) 0.0166(2) 0.0487(7) Uani 1 d . .
F5 F 0.1782(2) 1.3147(2) 0.10473(15) 0.0384(6) Uani 1 d . .
F6 F -0.0758(2) 1.0073(2) 0.15706(15) 0.0353(6) Uani 1 d . .
F7 F -0.0507(2) 0.8590(2) 0.03933(15) 0.0393(6) Uani 1 d . .
F8 F 0.1600(2) 0.8819(2) -0.02561(15) 0.0431(6) Uani 1 d . .
F9 F 0.3455(2) 1.0603(2) 0.0315(2) 0.0438(6) Uani 1 d . .
F10 F 0.3259(2) 1.2094(2) 0.15005(14) 0.0352(6) Uani 1 d . .
F11 F 0.1902(2) 1.4485(2) 0.2892(2) 0.0449(7) Uani 1 d . .
F12 F 0.3917(3) 1.5682(2) 0.3735(2) 0.0590(8) Uani 1 d . .
F13 F 0.5498(2) 1.4785(2) 0.4250(2) 0.0569(8) Uani 1 d . .
F14 F 0.4969(2) 1.2626(2) 0.3897(2) 0.0519(7) Uani 1 d . .
F15 F 0.2966(2) 1.1406(2) 0.30491(15) 0.0383(6) Uani 1 d . .
O1 O 0.5335(2) 0.9469(2) 0.2149(2) 0.0324(7) Uani 1 d . .
N1 N 0.5595(3) 0.7459(3) 0.2332(2) 0.0280(7) Uani 1 d . .
N2 N 0.3426(3) 0.7917(3) 0.2705(2) 0.0260(7) Uani 1 d . .
C1 C 0.5853(3) 0.7844(3) 0.3152(2) 0.0257(8) Uani 1 d . .
C2 C 0.5151(3) 0.8302(3) 0.3657(2) 0.0269(8) Uani 1 d . .
H2 H 0.5514(3) 0.8700(3) 0.4184(2) 0.032 Uiso 1 calc R .
C3 C 0.3992(3) 0.8243(3) 0.3480(2) 0.0245(8) Uani 1 d . .
C4 C 0.6962(3) 0.7848(3) 0.3590(2) 0.0269(8) Uani 1 d . .
C5 C 0.6930(4) 0.7408(3) 0.4306(3) 0.0335(9) Uani 1 d . .
H5 H 0.6194(4) 0.7067(3) 0.4499(3) 0.040 Uiso 1 calc R .
C6 C 0.7957(4) 0.7466(4) 0.4731(3) 0.0387(10) Uani 1 d . .
H6 H 0.7931(4) 0.7142(4) 0.5206(3) 0.046 Uiso 1 calc R .
C7 C 0.9024(4) 0.7993(4) 0.4470(3) 0.0478(12) Uani 1 d . .
H7 H 0.9732(4) 0.8043(4) 0.4773(3) 0.057 Uiso 1 calc R .
C8 C 0.9074(4) 0.8448(4) 0.3772(3) 0.0434(11) Uani 1 d . .
H8 H 0.9814(4) 0.8826(4) 0.3603(3) 0.052 Uiso 1 calc R .
C9 C 0.8043(4) 0.8355(4) 0.3318(3) 0.0354(10) Uani 1 d . .
H9 H 0.8075(4) 0.8637(4) 0.2821(3) 0.042 Uiso 1 calc R .
C10 C 0.3382(3) 0.8583(3) 0.4191(2) 0.0261(8) Uani 1 d . .
C11 C 0.2840(3) 0.9358(3) 0.4157(3) 0.0306(9) Uani 1 d . .
H11 H 0.2864(3) 0.9669(3) 0.3676(3) 0.037 Uiso 1 calc R .
C12 C 0.2270(4) 0.9673(3) 0.4819(3) 0.0395(11) Uani 1 d . .
H12 H 0.1905(4) 1.0201(3) 0.4792(3) 0.047 Uiso 1 calc R .
C13 C 0.2230(4) 0.9220(4) 0.5522(3) 0.0463(12) Uani 1 d . .
H13 H 0.1825(4) 0.9427(4) 0.5973(3) 0.056 Uiso 1 calc R .
C14 C 0.2780(4) 0.8468(4) 0.5563(3) 0.0457(12) Uani 1 d . .
H14 H 0.2758(4) 0.8159(4) 0.6046(3) 0.055 Uiso 1 calc R .
C15 C 0.3365(4) 0.8160(4) 0.4902(3) 0.0352(10) Uani 1 d . .
H15 H 0.3756(4) 0.7654(4) 0.4940(3) 0.042 Uiso 1 calc R .
C16 C 0.4024(5) 0.7763(4) 0.0713(3) 0.0483(12) Uani 1 d . .
H16A H 0.4722(5) 0.7850(4) 0.0403(3) 0.072 Uiso 1 calc R .
H16B H 0.3641(5) 0.8278(4) 0.0603(3) 0.072 Uiso 1 calc R .
H16C H 0.3474(5) 0.7038(4) 0.0538(3) 0.072 Uiso 1 calc R .
C17 C 0.6881(6) 0.5819(5) 0.2334(4) 0.073(2) Uani 1 d . .
H17A H 0.6397(6) 0.5515(5) 0.2759(4) 0.109 Uiso 1 calc R .
H17B H 0.7615(6) 0.6353(5) 0.2601(4) 0.109 Uiso 1 calc R .
H17C H 0.7061(6) 0.5251(5) 0.1962(4) 0.109 Uiso 1 calc R .
C18 C 0.6916(6) 0.7054(5) 0.0910(3) 0.066(2) Uani 1 d . .
H18A H 0.6453(6) 0.7381(5) 0.0606(3) 0.099 Uiso 1 calc R .
H18B H 0.7097(6) 0.6497(5) 0.0525(3) 0.099 Uiso 1 calc R .
H18C H 0.7651(6) 0.7599(5) 0.1164(3) 0.099 Uiso 1 calc R .
C19 C 0.4686(5) 0.5399(4) 0.1253(4) 0.063(2) Uani 1 d . .
H19A H 0.4239(5) 0.5087(4) 0.1690(4) 0.094 Uiso 1 calc R .
H19B H 0.4880(5) 0.4843(4) 0.0877(4) 0.094 Uiso 1 calc R .
H19C H 0.4211(5) 0.5708(4) 0.0941(4) 0.094 Uiso 1 calc R .
C20 C 0.1635(4) 0.6210(4) 0.1606(3) 0.0513(13) Uani 1 d . .
H20A H 0.2024(4) 0.6479(4) 0.1133(3) 0.077 Uiso 1 calc R .
H20B H 0.0790(4) 0.5869(4) 0.1448(3) 0.077 Uiso 1 calc R .
H20C H 0.1969(4) 0.5689(4) 0.1773(3) 0.077 Uiso 1 calc R .
C21 C 0.1110(4) 0.6773(4) 0.3359(3) 0.0375(10) Uani 1 d . .
H21A H 0.1215(4) 0.7348(4) 0.3836(3) 0.056 Uiso 1 calc R .
H21B H 0.1448(4) 0.6248(4) 0.3512(3) 0.056 Uiso 1 calc R .
H21C H 0.0269(4) 0.6428(4) 0.3188(3) 0.056 Uiso 1 calc R .
C22 C 0.1271(4) 0.8335(4) 0.2145(3) 0.0523(13) Uani 1 d . .
H22A H 0.1388(4) 0.8933(4) 0.2605(3) 0.078 Uiso 1 calc R .
H22B H 0.0428(4) 0.8003(4) 0.1974(3) 0.078 Uiso 1 calc R .
H22C H 0.1682(4) 0.8595(4) 0.1677(3) 0.078 Uiso 1 calc R .
C23 C 0.4776(4) 1.0300(3) 0.2393(3) 0.0391(11) Uani 1 d . .
H23A H 0.4734(4) 1.0438(3) 0.3000(3) 0.047 Uiso 1 calc R .
H23B H 0.3971(4) 1.0082(3) 0.2114(3) 0.047 Uiso 1 calc R .
C24 C 0.5574(4) 1.1282(4) 0.2108(3) 0.0394(10) Uani 1 d . .
H24A H 0.5111(4) 1.1696(4) 0.1900(3) 0.047 Uiso 1 calc R .
H24B H 0.6153(4) 1.1749(4) 0.2566(3) 0.047 Uiso 1 calc R .
C25 C 0.6182(4) 1.0828(4) 0.1419(3) 0.0439(11) Uani 1 d . .
H25A H 0.5667(4) 1.0565(4) 0.0894(3) 0.053 Uiso 1 calc R .
H25B H 0.6926(4) 1.1363(4) 0.1326(3) 0.053 Uiso 1 calc R .
C26 C 0.6408(4) 0.9929(4) 0.1755(3) 0.0400(11) Uani 1 d . .
H26A H 0.6531(4) 0.9397(4) 0.1304(3) 0.048 Uiso 1 calc R .
H26B H 0.7106(4) 1.0195(4) 0.2165(3) 0.048 Uiso 1 calc R .
B B 0.1039(4) 1.2048(3) 0.2418(3) 0.0256(9) Uani 1 d . .
C27 C 0.0370(4) 1.1448(3) 0.3141(3) 0.0332(9) Uani 1 d . .
H27A H 0.0866(4) 1.1095(3) 0.3381(3) 0.050 Uiso 1 calc R .
H27B H -0.0380(4) 1.0916(3) 0.2900(3) 0.050 Uiso 1 calc R .
H27C H 0.0222(4) 1.1974(3) 0.3576(3) 0.050 Uiso 1 calc R .
C28 C 0.0303(3) 1.2676(3) 0.1960(2) 0.0264(8) Uani 1 d . .
C29 C -0.0777(4) 1.2779(3) 0.2150(3) 0.0303(9) Uani 1 d . .
C30 C -0.1368(4) 1.3301(3) 0.1738(3) 0.0356(10) Uani 1 d . .
C31 C -0.0925(4) 1.3710(3) 0.1059(3) 0.0369(10) Uani 1 d . .
C32 C 0.0122(4) 1.3619(3) 0.0826(3) 0.0342(10) Uani 1 d . .
C33 C 0.0707(4) 1.3142(3) 0.1283(2) 0.0286(9) Uani 1 d . .
C34 C 0.1247(3) 1.1164(3) 0.1653(2) 0.0246(8) Uani 1 d . .
C35 C 0.0328(3) 1.0245(3) 0.1303(2) 0.0277(9) Uani 1 d . .
C36 C 0.0418(4) 0.9461(3) 0.0675(2) 0.0292(9) Uani 1 d . .
C37 C 0.1478(4) 0.9577(3) 0.0344(2) 0.0306(9) Uani 1 d . .
C38 C 0.2412(4) 1.0473(3) 0.0639(2) 0.0292(9) Uani 1 d . .
C39 C 0.2287(3) 1.1237(3) 0.1274(2) 0.0269(8) Uani 1 d . .
C40 C 0.2316(4) 1.2870(3) 0.2898(2) 0.0266(9) Uani 1 d . .
C41 C 0.2632(4) 1.3968(3) 0.3116(2) 0.0318(9) Uani 1 d . .
C42 C 0.3666(4) 1.4611(3) 0.3559(3) 0.0385(10) Uani 1 d . .
C43 C 0.4471(4) 1.4171(4) 0.3823(3) 0.0377(10) Uani 1 d . .
C44 C 0.4196(4) 1.3080(4) 0.3648(3) 0.0346(10) Uani 1 d . .
C45 C 0.3159(4) 1.2478(3) 0.3201(2) 0.0303(9) Uani 1 d . .
O2 O 0.0000 0.5000 0.5000 0.086(2) Uani 1 d S .
C46 C -0.1040(16) 0.5148(13) 0.4809(10) 0.088(4) Uani 0.50 d P 1
H46A H -0.0859(16) 0.5902(13) 0.4749(10) 0.105 Uiso 0.50 calc PR 1
H46B H -0.1503(16) 0.5055(13) 0.5296(10) 0.105 Uiso 0.50 calc PR 1
C47 C -0.1759(9) 0.4538(8) 0.4129(7) 0.122(3) Uani 0.50 d P 1
H47A H -0.2464(9) 0.4751(8) 0.4087(7) 0.182 Uiso 0.50 calc PR 1
H47B H -0.1988(9) 0.3786(8) 0.4181(7) 0.182 Uiso 0.50 calc PR 1
H47C H -0.1340(9) 0.4639(8) 0.3630(7) 0.182 Uiso 0.50 calc PR 1
C46A C -0.0713(13) 0.4372(11) 0.4338(9) 0.078(4) Uani 0.50 d P 2
H46C H -0.0912(13) 0.3627(11) 0.4425(9) 0.093 Uiso 0.50 calc PR 2
H46D H -0.0249(13) 0.4429(11) 0.3849(9) 0.093 Uiso 0.50 calc PR 2
C47A C -0.1759(9) 0.4538(8) 0.4129(7) 0.122(3) Uani 0.50 d P 2
H47D H -0.2169(4704) 0.4017(4704) 0.3636(75) 0.182 Uiso 0.50 calc PR 2
H47E H -0.1590(4704) 0.5261(4704) 0.4012(75) 0.182 Uiso 0.50 calc PR 2
H47F H -0.2256(4704) 0.4453(4704) 0.4591(75) 0.182 Uiso 0.50 calc PR 2

loop_
_atom_type_symbol
_atom_type_description
_atom_type_scat_dispersion_real
_atom_type_scat_dispersion_imag
_atom_type_scat_source
C C 0.0033 0.0016 'International Tables Vol C Tables 4.2.6.8 and 6.1.1.4'
H H 0.0000 0.0000 'International Tables Vol C Tables 4.2.6.8 and 6.1.1.4'
Al Al 0.0645 0.0514 'International Tables Vol C Tables 4.2.6.8 and 6.1.1.4'
B B 0.0013 0.0007 'International Tables Vol C Tables 4.2.6.8 and 6.1.1.4'
F F 0.0171 0.0103 'International Tables Vol C Tables 4.2.6.8 and 6.1.1.4'
N N 0.0061 0.0033 'International Tables Vol C Tables 4.2.6.8 and 6.1.1.4'
O O 0.0106 0.0060 'International Tables Vol C Tables 4.2.6.8 and 6.1.1.4'
Si Si 0.0817 0.0704 'International Tables Vol C Tables 4.2.6.8 and 6.1.1.4'

loop_
_geom_angle_atom_site_label_1
_geom_angle_atom_site_label_2
_geom_angle_atom_site_label_3
_geom_angle
_geom_angle_site_symmetry_3
N1 Si1 C18 107.9(2) .
N1 Si1 C17 114.7(2) .
C18 Si1 C17 112.3(3) .
N1 Si1 C19 105.1(2) .
C18 Si1 C19 109.9(3) .
C17 Si1 C19 106.7(3) .
N2 Si2 C20 105.8(2) .
N2 Si2 C21 113.4(2) .
C20 Si2 C21 107.3(2) .
N2 Si2 C22 108.8(2) .
C20 Si2 C22 108.7(3) .
C21 Si2 C22 112.5(2) .
N2 Al O1 99.88(14) .
N2 Al N1 102.57(15) .
O1 Al N1 100.02(15) .
N2 Al C16 123.2(2) .
O1 Al C16 103.4(2) .
N1 Al C16 122.9(2) .
C26 O1 C23 109.0(3) .
C26 O1 Al 121.4(3) .
C23 O1 Al 123.4(2) .
C1 N1 Si1 127.0(3) .
C1 N1 Al 110.5(3) .
Si1 N1 Al 122.2(2) .
C3 N2 Si2 124.6(3) .
C3 N2 Al 111.2(3) .
Si2 N2 Al 123.9(2) .
N1 C1 C2 124.3(4) .
N1 C1 C4 121.1(3) .
C2 C1 C4 114.5(3) .
C3 C2 C1 128.0(4) .
N2 C3 C2 123.6(4) .
N2 C3 C10 120.2(3) .
C2 C3 C10 116.2(3) .
C9 C4 C5 119.4(4) .
C9 C4 C1 120.0(4) .
C5 C4 C1 120.5(4) .
C6 C5 C4 120.2(4) .
C5 C6 C7 120.1(4) .
C6 C7 C8 120.5(4) .
C7 C8 C9 119.9(4) .
C8 C9 C4 119.8(4) .
C15 C10 C11 119.0(4) .
C15 C10 C3 120.6(4) .
C11 C10 C3 120.5(3) .
C12 C11 C10 120.4(4) .
C11 C12 C13 120.1(4) .
C14 C13 C12 119.7(4) .
C13 C14 C15 120.2(4) .
C10 C15 C14 120.6(4) .
O1 C23 C24 104.4(3) .
C25 C24 C23 103.7(4) .
C26 C25 C24 101.9(4) .
O1 C26 C25 103.6(3) .
C27 B C28 114.7(3) .
C27 B C34 110.3(3) .
C28 B C34 104.4(3) .
C27 B C40 104.3(3) .
C28 B C40 112.2(3) .
C34 B C40 111.2(3) .
C29 C28 C33 111.6(4) .
C29 C28 B 126.9(3) .
C33 C28 B 121.4(3) .
F1 C29 C30 114.5(4) .
F1 C29 C28 120.8(3) .
C30 C29 C28 124.7(4) .
F2 C30 C31 118.6(4) .
F2 C30 C29 121.4(4) .
C31 C30 C29 120.0(4) .
F3 C31 C32 121.0(4) .
F3 C31 C30 120.4(4) .
C32 C31 C30 118.5(4) .
F4 C32 C31 120.0(4) .
F4 C32 C33 120.8(4) .
C31 C32 C33 119.2(4) .
F5 C33 C32 115.8(4) .
F5 C33 C28 118.4(3) .
C32 C33 C28 125.8(4) .
C35 C34 C39 112.3(3) .
C35 C34 B 121.0(3) .
C39 C34 B 126.6(3) .
F6 C35 C36 114.7(3) .
F6 C35 C34 120.1(3) .
C36 C35 C34 125.2(4) .
F7 C36 C37 119.9(4) .
F7 C36 C35 121.0(4) .
C37 C36 C35 119.2(4) .
F8 C37 C38 120.3(4) .
F8 C37 C36 120.6(4) .
C38 C37 C36 119.1(4) .
F9 C38 C37 119.8(4) .
F9 C38 C39 120.3(4) .
C37 C38 C39 119.9(4) .
F10 C39 C38 114.5(3) .
F10 C39 C34 121.2(3) .
C38 C39 C34 124.3(4) .
C41 C40 C45 112.2(4) .
C41 C40 B 126.5(4) .
C45 C40 B 121.0(3) .
F11 C41 C42 115.0(4) .
F11 C41 C40 120.3(4) .
C42 C41 C40 124.7(4) .
F12 C42 C41 121.0(4) .
F12 C42 C43 119.0(4) .
C41 C42 C43 120.0(4) .
F13 C43 C44 120.6(4) .
F13 C43 C42 121.2(4) .
C44 C43 C42 118.3(4) .
F14 C44 C45 121.1(4) .
F14 C44 C43 119.6(4) .
C45 C44 C43 119.3(4) .
C44 C45 F15 115.2(4) .
C44 C45 C40 125.5(4) .
F15 C45 C40 119.2(4) .
C46A O2 C46A 180.000(4) 2_566
C46 O2 C46 180.000(6) 2_566
O2 C46 C47 120.4(12) .
O2 C46A C47A 119.8(12) .

loop_
_geom_bond_atom_site_label_1
_geom_bond_atom_site_label_2
_geom_bond_distance
_geom_bond_site_symmetry_2
Si1 N1 1.786(3) .
Si1 C18 1.847(5) .
Si1 C17 1.854(6) .
Si1 C19 1.857(6) .
Si2 N2 1.789(3) .
Si2 C20 1.854(5) .
Si2 C21 1.858(4) .
Si2 C22 1.859(5) .
Al N2 1.865(3) .
Al O1 1.875(3) .
Al N1 1.878(4) .
Al C16 1.951(5) .
F1 C29 1.359(5) .
F2 C30 1.355(5) .
F3 C31 1.347(5) .
F4 C32 1.344(5) .
F5 C33 1.358(5) .
F6 C35 1.353(5) .
F7 C36 1.339(5) .
F8 C37 1.343(5) .
F9 C38 1.348(5) .
F10 C39 1.347(5) .
F11 C41 1.354(5) .
F12 C42 1.353(5) .
F13 C43 1.346(5) .
F14 C44 1.347(5) .
F15 C45 1.365(5) .
O1 C26 1.464(5) .
O1 C23 1.483(5) .
N1 C1 1.349(5) .
N2 C3 1.359(5) .
C1 C2 1.407(5) .
C1 C4 1.492(6) .
C2 C3 1.388(6) .
C3 C10 1.482(5) .
C4 C9 1.390(6) .
C4 C5 1.395(6) .
C5 C6 1.373(6) .
C6 C7 1.375(7) .
C7 C8 1.379(7) .
C8 C9 1.385(6) .
C10 C15 1.377(6) .
C10 C11 1.398(6) .
C11 C12 1.381(6) .
C12 C13 1.385(7) .
C13 C14 1.380(7) .
C14 C15 1.387(6) .
C23 C24 1.522(6) .
C24 C25 1.514(6) .
C25 C26 1.502(6) .
B C27 1.635(6) .
B C28 1.641(6) .
B C34 1.663(6) .
B C40 1.664(6) .
C28 C29 1.388(6) .
C28 C33 1.391(5) .
C29 C30 1.374(6) .
C30 C31 1.372(6) .
C31 C32 1.362(7) .
C32 C33 1.369(6) .
C34 C35 1.394(6) .
C34 C39 1.396(5) .
C35 C36 1.380(6) .
C36 C37 1.374(6) .
C37 C38 1.367(6) .
C38 C39 1.386(6) .
C40 C41 1.384(6) .
C40 C45 1.393(6) .
C41 C42 1.372(6) .
C42 C43 1.376(7) .
C43 C44 1.375(6) .
C44 C45 1.364(6) .
O2 C46A 1.346(14) .
O2 C46A 1.346(14) 2_566
O2 C46 1.36(2) .
O2 C46 1.36(2) 2_566
C46 C47 1.36(2) .
C46A C47A 1.39(2) .
